data_7213148
loop_
_publ_author_name
'Akutagawa, Tomoyuki'
'Abe, Yukako'
'Hasegawa, Tatsuo'
'Nakamura, Takayoshi'
'Inabe, Tamotsu'
'Sugiura, Ken&#x00AD;ich'
'Sakata, Yoshiteru'
'Christensen, Christian A.'
'Lau, Jesper'
'Becher, Jan'

_publ_section_title
;
 Crystal structures and optical properties of cation radical salts of a
 tetrathiafulvalene trisannulated macrocycle
;
_journal_issue 11
_journal_name_full 'Journal of Materials Chemistry'
_journal_page_first 2737
_journal_paper_doi 10.1039/a905362j
_journal_volume 9
_journal_year 1999
_chemical_formula_sum 'C36 H42 Br2 Cl3 I S24'
_chemical_formula_weight 1637.24
_space_group_IT_number 2
_symmetry_cell_setting triclinic
_symmetry_Int_Tables_number 2
_symmetry_space_group_name_Hall '-P 1'
_symmetry_space_group_name_H-M 'P -1'
_cell_angle_alpha 104.75(2)
_cell_angle_beta 116.18(3)
_cell_angle_gamma 81.57(2)
_cell_formula_units_Z 2
_cell_length_a 13.656(5)
_cell_length_b 20.254(4)
_cell_length_c 12.638(4)
_cell_measurement_reflns_used 24
_cell_measurement_temperature 173.5
_cell_measurement_theta_max 15.0
_cell_measurement_theta_min 14.9
_cell_volume 3031.2(18)
_computing_cell_refinement 'MSC/AFC Diffractometer Control'
_computing_data_collection 'MSC/AFC Diffractometer Control'
_computing_data_reduction 'teXsan Ver. 1.10'
_computing_publication_material 'teXsan Ver. 1.10'
_computing_structure_refinement 'teXsan Ver. 1.10'
_computing_structure_solution 'DIRDIF92 (PATTY)'
_diffrn_measurement_device_type 'Rigaku AFC7R'
_diffrn_measurement_method \w-2\q
_diffrn_radiation_type 'Mo K\a'
_diffrn_radiation_wavelength 0.7107
_diffrn_reflns_av_R_equivalents 0.016
_diffrn_reflns_limit_h_max 0
_diffrn_reflns_limit_h_min 0
_diffrn_reflns_limit_k_max 0
_diffrn_reflns_limit_k_min 0
_diffrn_reflns_limit_l_max 0
_diffrn_reflns_limit_l_min 0
_diffrn_reflns_number 14538
_diffrn_reflns_theta_max 25.5
_diffrn_standards_decay_% 1.56
_diffrn_standards_interval_count 450
_diffrn_standards_number 3
_exptl_absorpt_coefficient_mu 2.839
_exptl_absorpt_correction_T_max 0.797
_exptl_absorpt_correction_T_min 0.385
_exptl_absorpt_correction_type psi-scan
_exptl_absorpt_process_details '(North, Phillips & Mathews, 1968)'
_exptl_crystal_colour Black
_exptl_crystal_density_diffrn 1.794
_exptl_crystal_density_method 'not measured'
_exptl_crystal_description plate
_exptl_crystal_size_max 0.550
_exptl_crystal_size_mid 0.380
_exptl_crystal_size_min 0.080
_refine_diff_density_max 4.55
_refine_diff_density_min -2.37
_refine_ls_extinction_method none
_refine_ls_goodness_of_fit_all 3.506
_refine_ls_hydrogen_treatment noref
_refine_ls_number_parameters 595
_refine_ls_number_reflns 10238
_refine_ls_R_factor_obs 0.0790
_refine_ls_shift/esd_max 0.1890
_refine_ls_structure_factor_coef F
_refine_ls_weighting_scheme unit
_refine_ls_wR_factor_obs 0.0878
_reflns_number_observed 13955
_reflns_number_total 14538
_reflns_observed_criterion >3sigma(I)
_cod_data_source_file 905362jsup1.cif
_cod_data_source_block TTFtrimerIBr2
_cod_original_cell_volume 3031(1)
_cod_original_sg_symbol_H-M 'P -1         '
_cod_original_formula_sum 'C36 H42 Br2 Cl3 I S24 '
_cod_database_code 7213148

loop_
_symmetry_equiv_pos_as_xyz
x,y,z
-x,-y,-z

loop_
_atom_site_aniso_label
_atom_site_aniso_U_11
_atom_site_aniso_U_22
_atom_site_aniso_U_33
_atom_site_aniso_U_12
_atom_site_aniso_U_13
_atom_site_aniso_U_23
I(1) 0.0558(3) 0.0792(5) 0.0417(3) 0.0283(3) 0.0263(2) 0.0243(3)
Br(1) 0.0661(6) 0.0433(5) 0.0340(4) 0.0049(4) 0.0237(4) 0.0022(4)
Br(2) 0.0383(4) 0.0783(7) 0.0457(4) 0.0088(4) 0.0235(3) 0.0321(4)
Cl(1) 0.054(2) 0.064(2) 0.081(2) -0.008(1) 0.006(1) 0.028(1)
Cl(2) 0.083(2) 0.054(2) 0.056(2) -0.012(1) 0.012(1) 0.013(1)
Cl(3) 0.050(2) 0.099(3) 0.132(3) 0.002(2) 0.014(2) 0.044(2)
S(1) 0.0326(10) 0.036(1) 0.060(1) 0.0000(9) 0.0176(9) 0.0161(10)
S(2) 0.0321(10) 0.044(1) 0.043(1) 0.0012(9) 0.0129(8) 0.0142(9)
S(3) 0.032(1) 0.077(2) 0.044(1) 0.015(1) 0.0190(8) 0.019(1)
S(4) 0.063(1) 0.053(1) 0.080(1) 0.029(1) 0.048(1) 0.037(1)
S(5) 0.040(1) 0.037(1) 0.047(1) 0.0042(9) 0.0190(8) 0.0148(9)
S(6) 0.0341(10) 0.032(1) 0.052(1) 0.0002(8) 0.0190(8) 0.0066(9)
S(7) 0.034(1) 0.049(2) 0.109(2) 0.002(1) 0.030(1) 0.019(1)
S(8) 0.049(1) 0.033(1) 0.120(3) 0.007(1) 0.028(2) 0.008(2)
S(9) 0.0321(10) 0.036(1) 0.0373(10) 0.0025(8) 0.0111(8) 0.0143(8)
S(10) 0.0312(9) 0.042(1) 0.0367(9) 0.0047(8) 0.0146(7) 0.0180(8)
S(11) 0.0366(10) 0.035(1) 0.0345(9) 0.0058(8) 0.0160(7) 0.0077(8)
S(12) 0.042(1) 0.043(1) 0.0398(10) 0.0098(9) 0.0201(8) 0.0203(8)
S(13) 0.0300(9) 0.034(1) 0.0314(9) 0.0026(8) 0.0115(7) 0.0081(8)
S(14) 0.0322(10) 0.035(1) 0.0383(10) 0.0018(8) 0.0124(8) 0.0071(8)
S(15) 0.034(1) 0.044(1) 0.065(1) 0.0122(9) 0.0188(10) 0.020(1)
S(16) 0.047(1) 0.041(1) 0.044(1) 0.011(1) 0.0062(10) 0.0200(9)
S(17) 0.0295(9) 0.033(1) 0.0375(9) 0.0025(8) 0.0143(7) 0.0102(8)
S(18) 0.0312(9) 0.033(1) 0.0352(9) 0.0036(8) 0.0143(7) 0.0107(8)
S(19) 0.044(1) 0.050(1) 0.0365(10) 0.0121(10) 0.0144(8) 0.0196(9)
S(20) 0.0266(9) 0.039(1) 0.045(1) 0.0039(8) 0.0137(7) 0.0148(9)
S(21) 0.0321(9) 0.034(1) 0.0359(9) 0.0055(8) 0.0152(7) 0.0131(8)
S(22) 0.0308(9) 0.034(1) 0.0362(9) 0.0061(8) 0.0139(7) 0.0102(8)
S(23) 0.043(1) 0.046(1) 0.039(1) 0.0153(10) 0.0136(9) 0.0156(9)
S(24) 0.035(1) 0.050(1) 0.057(1) 0.0132(9) 0.0228(8) 0.0230(10)
C(1) 0.13(1) 0.037(6) 0.062(7) -0.002(7) 0.041(7) 0.005(5)
C(2) 0.036(4) 0.037(5) 0.071(6) 0.004(4) 0.024(4) 0.012(4)
C(3) 0.029(4) 0.037(5) 0.065(5) 0.002(3) 0.023(3) 0.012(4)
C(4) 0.053(6) 0.052(7) 0.105(9) -0.020(5) 0.039(5) -0.001(6)
C(5) 0.030(4) 0.040(5) 0.040(4) 0.003(3) 0.017(3) 0.011(3)
C(6) 0.036(4) 0.035(4) 0.039(4) 0.003(3) 0.016(3) 0.016(3)
C(7) 0.031(4) 0.053(5) 0.034(4) 0.010(4) 0.017(3) 0.017(3)
C(8) 0.035(4) 0.048(5) 0.045(4) 0.012(4) 0.024(3) 0.022(4)
C(9) 0.038(4) 0.063(6) 0.041(4) -0.002(4) 0.021(3) 0.014(4)
C(10) 0.046(4) 0.042(5) 0.039(4) -0.003(4) 0.022(3) 0.011(4)
C(11) 0.042(4) 0.043(5) 0.041(4) -0.008(4) 0.021(3) 0.007(4)
C(12) 0.028(4) 0.034(4) 0.029(3) -0.002(3) 0.007(3) 0.010(3)
C(13) 0.030(4) 0.033(4) 0.032(4) -0.005(3) 0.010(3) 0.009(3)
C(14) 0.029(4) 0.021(4) 0.037(4) -0.004(3) 0.010(3) 0.003(3)
C(15) 0.030(4) 0.027(4) 0.042(4) 0.002(3) 0.010(3) 0.012(3)
C(16) 0.055(5) 0.073(8) 0.077(6) 0.014(5) 0.041(4) 0.029(5)
C(17) 0.062(6) 0.081(8) 0.035(5) 0.027(6) 0.015(4) 0.010(5)
C(18) 0.031(4) 0.024(4) 0.042(4) -0.001(3) 0.008(3) 0.009(3)
C(19) 0.032(4) 0.031(4) 0.033(4) 0.001(3) 0.015(3) 0.010(3)
C(20) 0.035(4) 0.037(5) 0.039(4) 0.008(4) 0.012(3) 0.009(4)
C(21) 0.034(4) 0.038(5) 0.035(4) 0.002(3) 0.014(3) 0.010(3)
C(22) 0.043(4) 0.038(5) 0.042(4) 0.007(4) 0.021(3) 0.013(4)
C(23) 0.026(3) 0.029(4) 0.036(4) 0.002(3) 0.009(3) 0.012(3)
C(24) 0.032(4) 0.027(4) 0.034(4) 0.000(3) 0.009(3) 0.006(3)
C(25) 0.026(3) 0.025(4) 0.033(4) 0.000(3) 0.008(3) 0.007(3)
C(26) 0.030(4) 0.026(4) 0.034(4) 0.003(3) 0.013(3) 0.010(3)
C(27) 0.063(6) 0.053(6) 0.043(4) 0.013(5) 0.030(4) 0.012(4)
C(28) 0.029(4) 0.027(4) 0.040(4) 0.000(3) 0.012(3) 0.010(3)
C(29) 0.045(5) 0.083(8) 0.059(5) 0.022(5) 0.032(4) 0.033(5)
C(30) 0.026(3) 0.031(4) 0.033(4) 0.003(3) 0.010(3) 0.008(3)
C(31) 0.051(5) 0.041(5) 0.032(4) -0.005(4) 0.018(3) 0.007(3)
C(32) 0.045(5) 0.043(5) 0.046(5) -0.003(4) 0.020(4) 0.007(4)
C(33) 0.065(5) 0.042(5) 0.054(4) 0.009(4) 0.044(3) 0.015(4)
C(34) 0.16(2) 0.06(1) 0.14(2) -0.01(1) -0.01(1) -0.01(1)
C(35) 0.20(2) 0.14(1) 0.25(2) -0.12(1) -0.13(2) 0.14(1)
C(36) 0.09(1) 0.12(2) 0.13(2) 0.02(1) -0.03(1) -0.01(1)

loop_
_atom_site_label
_atom_site_type_symbol
_atom_site_fract_x
_atom_site_fract_y
_atom_site_fract_z
_atom_site_U_iso_or_equiv
_atom_site_thermal_displace_type
_atom_site_occupancy
_atom_site_calc_flag
I(1) I 0.23209(6) 0.38570(4) 0.16679(6) 0.0578(2) Uani 1.00 d
Br(1) Br 0.36090(9) 0.50508(5) 0.27448(8) 0.0487(3) Uani 1.00 d
Br(2) Br 0.09768(8) 0.27085(6) 0.06619(8) 0.0492(2) Uani 1.00 d
Cl(1) Cl 0.6776(3) 0.0113(2) 0.2624(3) 0.0710(9) Uani 1.00 d
Cl(2) Cl 0.8507(3) 0.1980(2) 0.4458(3) 0.0695(9) Uani 1.00 d
Cl(3) Cl 1.0068(3) 0.1080(2) 1.0563(4) 0.099(1) Uani 1.00 d
S(1) S 0.7252(2) 0.0168(1) 0.6230(2) 0.0424(6) Uani 1.00 d
S(2) S 0.5005(2) 0.1066(1) 0.5105(2) 0.0398(5) Uani 1.00 d
S(3) S 0.2981(2) 0.1745(2) 0.3492(2) 0.0500(6) Uani 1.00 d
S(4) S 0.4335(2) 0.3188(1) 0.4762(3) 0.0569(7) Uani 1.00 d
S(5) S 0.6241(2) 0.2331(1) 0.6198(2) 0.0401(5) Uani 1.00 d
S(6) S 0.8522(2) 0.1410(1) 0.7234(2) 0.0395(5) Uani 1.00 d
S(7) S 1.0631(2) 0.0608(2) 0.7376(3) 0.0634(8) Uani 1.00 d
S(8) S 0.9212(2) -0.0760(1) 0.6275(4) 0.0719(9) Uani 1.00 d
S(9) S 0.2244(2) 0.2979(1) -0.3848(2) 0.0353(5) Uani 1.00 d
S(10) S 0.4353(2) 0.2090(1) -0.2412(2) 0.0350(5) Uani 1.00 d
S(11) S 0.5745(2) 0.0831(1) -0.1888(2) 0.0355(5) Uani 1.00 d
S(12) S 0.5070(2) 0.1013(1) 0.0412(2) 0.0390(5) Uani 1.00 d
S(13) S 0.3688(2) 0.2266(1) -0.0435(2) 0.0322(5) Uani 1.00 d
S(14) S 0.1545(2) 0.3224(1) -0.1887(2) 0.0363(5) Uani 1.00 d
S(15) S -0.0700(2) 0.3768(1) -0.3376(2) 0.0482(6) Uani 1.00 d
S(16) S 0.0061(2) 0.3413(1) -0.5642(2) 0.0478(6) Uani 1.00 d
S(17) S 0.2979(2) 0.4764(1) -0.0587(2) 0.0330(5) Uani 1.00 d
S(18) S 0.5121(2) 0.3897(1) 0.0955(2) 0.0327(5) Uani 1.00 d
S(19) S 0.7085(2) 0.3078(1) 0.2435(2) 0.0437(6) Uani 1.00 d
S(20) S 0.7935(2) 0.2958(1) 0.0297(2) 0.0365(5) Uani 1.00 d
S(21) S 0.5873(2) 0.3723(1) -0.0936(2) 0.0330(5) Uani 1.00 d
S(22) S 0.3725(2) 0.4528(1) -0.2492(2) 0.0339(5) Uani 1.00 d
S(23) S 0.1634(2) 0.5124(1) -0.4204(2) 0.0445(6) Uani 1.00 d
S(24) S 0.0843(2) 0.5445(1) -0.2033(2) 0.0446(6) Uani 1.00 d
C(1) C 0.826(1) -0.1133(6) 0.475(1) 0.078(4) Uani 1.00 d
C(2) C 0.8630(7) 0.0060(5) 0.6461(10) 0.048(3) Uani 1.00 d
C(3) C 0.9224(7) 0.0631(5) 0.6949(9) 0.043(2) Uani 1.00 d
C(4) C 1.0879(9) 0.1502(6) 0.759(1) 0.069(4) Uani 1.00 d
C(5) C 0.7225(7) 0.1060(5) 0.6407(8) 0.036(2) Uani 1.00 d
C(6) C 0.6301(7) 0.1429(4) 0.5953(7) 0.035(2) Uani 1.00 d
C(7) C 0.4350(7) 0.1803(5) 0.4546(7) 0.038(2) Uani 1.00 d
C(8) C 0.4908(7) 0.2380(5) 0.5051(8) 0.039(2) Uani 1.00 d
C(9) C 0.3103(7) 0.1165(6) 0.2212(8) 0.045(2) Uani 1.00 d
C(10) C 0.3884(7) 0.1415(5) 0.1824(8) 0.040(2) Uani 1.00 d
C(11) C 0.3938(7) 0.0885(5) 0.0726(8) 0.040(2) Uani 1.00 d
C(12) C 0.4530(6) 0.1538(4) -0.0641(7) 0.031(2) Uani 1.00 d
C(13) C 0.3380(6) 0.2443(4) -0.1845(7) 0.032(2) Uani 1.00 d
C(14) C 0.2507(6) 0.2820(4) -0.2451(7) 0.031(2) Uani 1.00 d
C(15) C 0.0547(7) 0.3369(4) -0.3300(8) 0.034(2) Uani 1.00 d
C(16) C -0.1096(9) 0.3313(7) -0.257(1) 0.063(3) Uani 1.00 d
C(17) C 0.0269(10) 0.2636(7) -0.6629(9) 0.065(3) Uani 1.00 d
C(18) C 0.0860(7) 0.3240(4) -0.4210(8) 0.034(2) Uani 1.00 d
C(19) C 0.4841(6) 0.1459(4) -0.1537(7) 0.031(2) Uani 1.00 d
C(20) C 0.7028(7) 0.0933(5) -0.0489(8) 0.039(2) Uani 1.00 d
C(21) C 0.7302(7) 0.1677(5) 0.0192(7) 0.035(2) Uani 1.00 d
C(22) C 0.7512(7) 0.2083(5) -0.0549(8) 0.040(2) Uani 1.00 d
C(23) C 0.6694(6) 0.3344(4) 0.0274(7) 0.031(2) Uani 1.00 d
C(24) C 0.4881(7) 0.4052(4) -0.0433(7) 0.033(2) Uani 1.00 d
C(25) C 0.3958(6) 0.4413(4) -0.1092(7) 0.029(2) Uani 1.00 d
C(26) C 0.2415(6) 0.4884(4) -0.2826(7) 0.030(2) Uani 1.00 d
C(27) C 0.2235(9) 0.4600(6) -0.5176(9) 0.052(3) Uani 1.00 d
C(28) C 0.2079(6) 0.5011(4) -0.1928(7) 0.032(2) Uani 1.00 d
C(29) C 0.0721(8) 0.5286(6) -0.0753(9) 0.058(3) Uani 1.00 d
C(30) C 0.6352(6) 0.3434(4) 0.1156(7) 0.031(2) Uani 1.00 d
C(31) C 0.6539(8) 0.3533(5) 0.3519(8) 0.041(2) Uani 1.00 d
C(32) C 0.5629(8) 0.3155(5) 0.3506(9) 0.045(2) Uani 1.00 d
C(33) C 0.5410(8) 0.3553(5) 0.4602(8) 0.047(2) Uani 1.00 d
C(34) C 0.773(2) 0.0769(10) 0.364(2) 0.151(8) Uani 1.00 d
C(35) C 0.755(2) 0.132(1) 0.346(2) 0.247(9) Uani 1.00 d
C(36) C 1.018(2) 0.023(1) 1.048(2) 0.154(8) Uani 1.00 d

loop_
_atom_type_symbol
_atom_type_description
_atom_type_scat_dispersion_real
_atom_type_scat_dispersion_imag
_atom_type_scat_source
C C 0.003 0.002
;International Tables for Crystallography
(1992, Vol. C, Tables 4.2.6.8 and 6.1.1.1)
;
H H 0.000 0.000
;International Tables for Crystallography
(1992, Vol. C, Table 6.1.1.2)
;
S S 0.125 0.123
;International Tables for Crystallography
(1992, Vol. C, Tables 4.2.6.8 and 6.1.1.1)
;
Cl Cl 0.148 0.159
;International Tables for Crystallography
(1992, Vol. C, Tables 4.2.6.8 and 6.1.1.1)
;
Br Br -0.290 2.459
;International Tables for Crystallography
(1992, Vol. C, Tables 4.2.6.8 and 6.1.1.1)
;
I I -0.474 1.812
;International Tables for Crystallography
(1992, Vol. C, Tables 4.2.6.8 and 6.1.1.1)
;

loop_
_geom_angle_atom_site_label_1
_geom_angle_atom_site_label_2
_geom_angle_atom_site_label_3
_geom_angle
_geom_angle_site_symmetry_1
_geom_angle_site_symmetry_2
_geom_angle_site_symmetry_3
Br(1) I(1) Br(2) 177.08(4) 1_555 1_555 1_555
C(2) S(1) C(5) 93.7(4) 1_555 1_555 1_555
C(6) S(2) C(7) 94.7(4) 1_555 1_555 1_555
C(7) S(3) C(9) 101.3(4) 1_555 1_555 1_555
C(8) S(4) C(33) 102.9(4) 1_555 1_555 1_555
C(6) S(5) C(8) 94.7(4) 1_555 1_555 1_555
C(3) S(6) C(5) 94.0(4) 1_555 1_555 1_555
C(3) S(7) C(4) 102.1(5) 1_555 1_555 1_555
C(1) S(8) C(2) 100.7(6) 1_555 1_555 1_555
C(14) S(9) C(18) 95.0(4) 1_555 1_555 1_555
C(13) S(10) C(19) 94.0(4) 1_555 1_555 1_555
C(19) S(11) C(20) 104.3(4) 1_555 1_555 1_555
C(11) S(12) C(12) 105.4(4) 1_555 1_555 1_555
C(12) S(13) C(13) 93.4(4) 1_555 1_555 1_555
C(14) S(14) C(15) 94.6(4) 1_555 1_555 1_555
C(15) S(15) C(16) 103.8(5) 1_555 1_555 1_555
C(17) S(16) C(18) 102.2(5) 1_555 1_555 1_555
C(25) S(17) C(28) 95.1(4) 1_555 1_555 1_555
C(24) S(18) C(30) 95.1(4) 1_555 1_555 1_555
C(30) S(19) C(31) 104.7(4) 1_555 1_555 1_555
C(22) S(20) C(23) 100.9(4) 1_555 1_555 1_555
C(23) S(21) C(24) 96.4(4) 1_555 1_555 1_555
C(25) S(22) C(26) 95.5(4) 1_555 1_555 1_555
C(26) S(23) C(27) 102.9(4) 1_555 1_555 1_555
C(28) S(24) C(29) 102.1(4) 1_555 1_555 1_555
S(1) C(2) S(8) 119.5(6) 1_555 1_555 1_555
S(1) C(2) C(3) 116.8(7) 1_555 1_555 1_555
S(8) C(2) C(3) 123.0(7) 1_555 1_555 1_555
S(6) C(3) S(7) 120.4(5) 1_555 1_555 1_555
S(6) C(3) C(2) 116.6(7) 1_555 1_555 1_555
S(7) C(3) C(2) 122.9(7) 1_555 1_555 1_555
S(1) C(5) S(6) 113.6(5) 1_555 1_555 1_555
S(1) C(5) C(6) 122.6(7) 1_555 1_555 1_555
S(6) C(5) C(6) 123.8(7) 1_555 1_555 1_555
S(2) C(6) S(5) 113.2(5) 1_555 1_555 1_555
S(2) C(6) C(5) 123.2(7) 1_555 1_555 1_555
S(5) C(6) C(5) 123.5(7) 1_555 1_555 1_555
S(2) C(7) S(3) 117.4(6) 1_555 1_555 1_555
S(2) C(7) C(8) 117.1(6) 1_555 1_555 1_555
S(3) C(7) C(8) 125.1(7) 1_555 1_555 1_555
S(4) C(8) S(5) 118.5(5) 1_555 1_555 1_555
S(4) C(8) C(7) 123.9(7) 1_555 1_555 1_555
S(5) C(8) C(7) 117.2(7) 1_555 1_555 1_555
S(3) C(9) C(10) 112.5(7) 1_555 1_555 1_555
C(9) C(10) C(11) 108.7(8) 1_555 1_555 1_555
S(12) C(11) C(10) 112.7(6) 1_555 1_555 1_555
S(12) C(12) S(13) 120.4(5) 1_555 1_555 1_555
S(12) C(12) C(19) 121.8(6) 1_555 1_555 1_555
S(13) C(12) C(19) 117.2(6) 1_555 1_555 1_555
S(10) C(13) S(13) 113.4(4) 1_555 1_555 1_555
S(10) C(13) C(14) 121.4(7) 1_555 1_555 1_555
S(13) C(13) C(14) 125.2(7) 1_555 1_555 1_555
S(9) C(14) S(14) 113.5(4) 1_555 1_555 1_555
S(9) C(14) C(13) 123.2(7) 1_555 1_555 1_555
S(14) C(14) C(13) 123.3(7) 1_555 1_555 1_555
S(14) C(15) S(15) 118.4(5) 1_555 1_555 1_555
S(14) C(15) C(18) 116.8(6) 1_555 1_555 1_555
S(15) C(15) C(18) 124.3(6) 1_555 1_555 1_555
S(9) C(18) S(16) 117.9(5) 1_555 1_555 1_555
S(9) C(18) C(15) 116.5(6) 1_555 1_555 1_555
S(16) C(18) C(15) 125.1(7) 1_555 1_555 1_555
S(10) C(19) S(11) 115.7(5) 1_555 1_555 1_555
S(10) C(19) C(12) 116.5(6) 1_555 1_555 1_555
S(11) C(19) C(12) 127.6(6) 1_555 1_555 1_555
S(11) C(20) C(21) 115.0(6) 1_555 1_555 1_555
C(20) C(21) C(22) 111.8(7) 1_555 1_555 1_555
S(20) C(22) C(21) 112.3(6) 1_555 1_555 1_555
S(20) C(23) S(21) 116.9(5) 1_555 1_555 1_555
S(20) C(23) C(30) 126.6(6) 1_555 1_555 1_555
S(21) C(23) C(30) 116.2(6) 1_555 1_555 1_555
S(18) C(24) S(21) 115.0(5) 1_555 1_555 1_555
S(18) C(24) C(25) 122.8(7) 1_555 1_555 1_555
S(21) C(24) C(25) 122.2(7) 1_555 1_555 1_555
S(17) C(25) S(22) 115.8(4) 1_555 1_555 1_555
S(17) C(25) C(24) 122.9(7) 1_555 1_555 1_555
S(22) C(25) C(24) 121.3(7) 1_555 1_555 1_555
S(22) C(26) S(23) 120.8(5) 1_555 1_555 1_555
S(22) C(26) C(28) 116.2(6) 1_555 1_555 1_555
S(23) C(26) C(28) 122.7(6) 1_555 1_555 1_555
S(17) C(28) S(24) 119.8(5) 1_555 1_555 1_555
S(17) C(28) C(26) 116.9(6) 1_555 1_555 1_555
S(24) C(28) C(26) 123.2(6) 1_555 1_555 1_555
S(18) C(30) S(19) 120.9(5) 1_555 1_555 1_555
S(18) C(30) C(23) 117.3(6) 1_555 1_555 1_555
S(19) C(30) C(23) 121.8(6) 1_555 1_555 1_555
S(19) C(31) C(32) 113.6(6) 1_555 1_555 1_555
C(31) C(32) C(33) 105.8(8) 1_555 1_555 1_555
S(4) C(33) C(32) 113.3(7) 1_555 1_555 1_555
Cl(1) C(34) C(35) 118(1) 1_555 1_555 1_555
Cl(2) C(35) C(34) 119(1) 1_555 1_555 1_555
Cl(3) C(36) C(36) 125(2) 1_555 1_555 2_757

loop_
_geom_bond_atom_site_label_1
_geom_bond_atom_site_label_2
_geom_bond_distance
_geom_bond_site_symmetry_2
I(1) Br(1) 2.872(2) .
I(1) Br(2) 2.843(2) .
Cl(1) C(34) 1.81(2) .
Cl(2) C(35) 1.81(2) .
Cl(3) C(36) 1.69(2) .
S(1) C(2) 1.761(10) .
S(1) C(5) 1.760(9) .
S(2) C(6) 1.768(9) .
S(2) C(7) 1.765(9) .
S(3) C(7) 1.752(8) .
S(3) C(9) 1.80(1) .
S(4) C(8) 1.761(9) .
S(4) C(33) 1.84(1) .
S(5) C(6) 1.770(9) .
S(5) C(8) 1.765(9) .
S(6) C(3) 1.765(9) .
S(6) C(5) 1.757(9) .
S(7) C(3) 1.748(9) .
S(7) C(4) 1.82(1) .
S(8) C(1) 1.82(1) .
S(8) C(2) 1.739(10) .
S(9) C(14) 1.746(9) .
S(9) C(18) 1.769(9) .
S(10) C(13) 1.758(9) .
S(10) C(19) 1.766(8) .
S(11) C(19) 1.753(8) .
S(11) C(20) 1.850(9) .
S(12) C(11) 1.825(10) .
S(12) C(12) 1.751(8) .
S(13) C(12) 1.772(9) .
S(13) C(13) 1.761(8) .
S(14) C(14) 1.766(9) .
S(14) C(15) 1.770(8) .
S(15) C(15) 1.747(9) .
S(15) C(16) 1.82(1) .
S(16) C(17) 1.82(1) .
S(16) C(18) 1.749(9) .
S(17) C(25) 1.716(9) .
S(17) C(28) 1.745(8) .
S(18) C(24) 1.740(9) .
S(18) C(30) 1.747(8) .
S(19) C(30) 1.758(8) .
S(19) C(31) 1.827(10) .
S(20) C(22) 1.847(10) .
S(20) C(23) 1.750(8) .
S(21) C(23) 1.737(8) .
S(21) C(24) 1.721(9) .
S(22) C(25) 1.726(9) .
S(22) C(26) 1.736(8) .
S(23) C(26) 1.744(8) .
S(23) C(27) 1.81(1) .
S(24) C(28) 1.751(8) .
S(24) C(29) 1.81(1) .
C(2) C(3) 1.36(1) .
C(5) C(6) 1.34(1) .
C(7) C(8) 1.34(1) .
C(9) C(10) 1.54(1) .
C(10) C(11) 1.55(1) .
C(12) C(19) 1.34(1) .
C(13) C(14) 1.35(1) .
C(15) C(18) 1.35(1) .
C(20) C(21) 1.54(1) .
C(21) C(22) 1.53(1) .
C(23) C(30) 1.35(1) .
C(24) C(25) 1.39(1) .
C(26) C(28) 1.36(1) .
C(31) C(32) 1.54(1) .
C(32) C(33) 1.54(1) .
C(34) C(35) 1.17(3) .
C(36) C(36) 1.26(4) 2_757

loop_
_geom_contact_atom_site_label_1
_geom_contact_atom_site_label_2
_geom_contact_distance
_geom_contact_site_symmetry_2
I(1) Br(1) 2.872(2) .
I(1) Br(2) 2.843(2) .
Cl(1) S(12) 3.489(4) .
Cl(2) S(19) 3.536(4) .
S(6) C(22) 3.539(10) 1_556
S(14) C(4) 3.56(1) 1_454
S(16) S(23) 3.473(3) 2_564
S(17) S(21) 3.361(3) 2_665
S(18) S(22) 3.472(3) 2_665
S(20) S(24) 3.577(4) 2_665
C(1) C(4) 3.52(2) 2_756
C(24) C(25) 3.40(1) 2_665
